data_7060971
loop_
_publ_author_name
'Zhou, Yuan'
'Liu, Tingting'
'Zheng, Shuang'
'Wang, Xinyuan'
'Zhang, Mei'
'Irfan, Majeed'
'Zhang, Yuanyuan'
'Wang, Hui'
'Zeng, Zhuo'

_publ_section_title
;
 A highly selective visual paper-based detector for hydrazine and MCL
 luminogens based on fluorinated-pyrrole-functionalized triphenylamine
;
_journal_issue 43
_journal_name_full 'New Journal of Chemistry'
_journal_page_first 20173
_journal_page_last 20180
_journal_paper_doi 10.1039/D1NJ03642D
_journal_volume 45
_journal_year 2021
_chemical_formula_moiety 'C29 H22 N2 O'
_chemical_formula_sum 'C29 H22 N2 O'
_chemical_formula_weight 414.48
_space_group_crystal_system triclinic
_space_group_IT_number 2
_space_group_name_Hall '-P 1'
_space_group_name_H-M_alt 'P -1'
_atom_sites_solution_hydrogens geom
_audit_creation_date 2018-05-03
_audit_creation_method
;
Olex2 1.2
(compiled 2017.08.10 svn.r3458 for OlexSys, GUI svn.r5381)
;
_audit_update_record
;
2021-06-22 deposited with the CCDC.	2021-09-23 downloaded from the CCDC.
;
_cell_angle_alpha 101.526(4)
_cell_angle_beta 90.300(4)
_cell_angle_gamma 109.404(4)
_cell_formula_units_Z 2
_cell_length_a 7.7989(4)
_cell_length_b 9.2736(4)
_cell_length_c 15.9266(8)
_cell_measurement_reflns_used 4106
_cell_measurement_temperature 149.99(10)
_cell_measurement_theta_max 73.4480
_cell_measurement_theta_min 5.1530
_cell_volume 1061.34(9)
_computing_cell_refinement 'CrysAlisPro 1.171.38.43 (Rigaku OD, 2015)'
_computing_data_collection 'CrysAlisPro 1.171.38.43 (Rigaku OD, 2015)'
_computing_data_reduction 'CrysAlisPro 1.171.38.43 (Rigaku OD, 2015)'
_computing_molecular_graphics 'Olex2 (Dolomanov et al., 2009)'
_computing_publication_material 'Olex2 (Dolomanov et al., 2009)'
_computing_structure_refinement 'ShelXL (Sheldrick, 2015)'
_diffrn_ambient_environment N~2~
_diffrn_ambient_temperature 149.99(10)
_diffrn_detector 'CCD plate'
_diffrn_detector_area_resol_mean 5.2913
_diffrn_detector_type AtlasS2
_diffrn_measured_fraction_theta_full 0.984
_diffrn_measured_fraction_theta_max 0.946
_diffrn_measurement_details
;
List of Runs (angles in degrees, time in seconds):

  # Type    Start    End  Width  t~exp~   \w     \q     \k     \f   Frames
#--------------------------------------------------------------------------
  1  \w    -24.00  74.00   1.00    1.90    --   40.84 -77.00 -90.00   98
  2  \w     49.00 138.00   1.00    7.60    --  108.22 -61.00-180.00   89
  3  \w     83.00 122.00   1.00    7.60    --  108.22-125.00-120.00   39
  4  \w     37.00 119.00   1.00    7.60    --  108.22-125.00  30.00   82
  5  \w     36.00  75.00   1.00    7.60    --  108.22-125.00-120.00   39
  6  \w     78.00 172.00   1.00    7.60    --  108.22  30.00 -90.00   94
  7  \w     99.00 143.00   1.00    7.60    --  108.22 125.00-180.00   44
  8  \w    106.00 176.00   1.00    7.60    --  108.22 125.00-150.00   70
  9  \w    101.00 177.00   1.00    7.60    --  108.22 125.00 -90.00   76
 10  \w     80.00 174.00   1.00    7.60    --  108.22  30.00   0.00   94
 11  \w    115.00 157.00   1.00    7.60    --  108.22 125.00 150.00   42
 12  \w   -113.00 -12.00   1.00    1.90    --  -40.84 -57.00  30.00  101
 13  \w   -112.00 -16.00   1.00    1.90    --  -40.84 -57.00 150.00   96
;
_diffrn_measurement_device 'four-circle diffractometer'
_diffrn_measurement_device_type 'SuperNova, Dual, Cu at zero, AtlasS2'
_diffrn_measurement_method '\w scans'
_diffrn_orient_matrix_type 'CrysAlisPro convention (1999,Acta A55,543-557)'
_diffrn_orient_matrix_UB_11 -0.0993793000
_diffrn_orient_matrix_UB_12 0.0334030000
_diffrn_orient_matrix_UB_13 -0.0737912000
_diffrn_orient_matrix_UB_21 -0.0056075000
_diffrn_orient_matrix_UB_22 0.1513074000
_diffrn_orient_matrix_UB_23 0.0592499000
_diffrn_orient_matrix_UB_31 0.1849829000
_diffrn_orient_matrix_UB_32 0.0921718000
_diffrn_orient_matrix_UB_33 -0.0291332000
_diffrn_radiation_monochromator mirror
_diffrn_radiation_probe x-ray
_diffrn_radiation_type CuK\a
_diffrn_radiation_wavelength 1.54184
_diffrn_reflns_av_R_equivalents 0.0217
_diffrn_reflns_av_unetI/netI 0.0285
_diffrn_reflns_Laue_measured_fraction_full 0.984
_diffrn_reflns_Laue_measured_fraction_max 0.946
_diffrn_reflns_limit_h_max 9
_diffrn_reflns_limit_h_min -9
_diffrn_reflns_limit_k_max 11
_diffrn_reflns_limit_k_min -10
_diffrn_reflns_limit_l_max 19
_diffrn_reflns_limit_l_min -19
_diffrn_reflns_number 6113
_diffrn_reflns_point_group_measured_fraction_full 0.984
_diffrn_reflns_point_group_measured_fraction_max 0.946
_diffrn_reflns_theta_full 67.684
_diffrn_reflns_theta_max 73.640
_diffrn_reflns_theta_min 5.176
_diffrn_source 'micro-focus sealed X-ray tube'
_diffrn_source_type 'SuperNova (Cu) X-ray Source'
_exptl_absorpt_coefficient_mu 0.616
_exptl_absorpt_correction_T_max 1.00000
_exptl_absorpt_correction_T_min 0.92117
_exptl_absorpt_correction_type multi-scan
_exptl_absorpt_process_details
;
CrysAlisPro 1.171.38.43 (Rigaku Oxford Diffraction, 2015)
Empirical absorption correction using spherical harmonics,
 implemented in SCALE3 ABSPACK scaling algorithm.
;
_exptl_crystal_colour colourless
_exptl_crystal_colour_primary colourless
_exptl_crystal_density_diffrn 1.297
_exptl_crystal_description block
_exptl_crystal_F_000 436
_exptl_crystal_size_max 0.260
_exptl_crystal_size_mid 0.180
_exptl_crystal_size_min 0.100
_refine_diff_density_max 0.206
_refine_diff_density_min -0.234
_refine_diff_density_rms 0.047
_refine_ls_extinction_method none
_refine_ls_goodness_of_fit_ref 1.032
_refine_ls_hydrogen_treatment constr
_refine_ls_matrix_type full
_refine_ls_number_parameters 289
_refine_ls_number_reflns 4066
_refine_ls_number_restraints 0
_refine_ls_restrained_S_all 1.032
_refine_ls_R_factor_all 0.0451
_refine_ls_R_factor_gt 0.0415
_refine_ls_shift/su_max 0.000
_refine_ls_shift/su_mean 0.000
_refine_ls_structure_factor_coef Fsqd
_refine_ls_weighting_details 'w=1/[\s^2^(Fo^2^)+(0.0662P)^2^+0.2401P] where P=(Fo^2^+2Fc^2^)/3'
_refine_ls_weighting_scheme calc
_refine_ls_wR_factor_gt 0.1121
_refine_ls_wR_factor_ref 0.1164
_reflns_Friedel_coverage 0.000
_reflns_number_gt 3687
_reflns_number_total 4066
_reflns_threshold_expression 'I > 2\s(I)'
_cod_data_source_file d1nj03642d2.cif
_cod_data_source_block 18050301
_cod_depositor_comments 'Adding full bibliography for 7060971--7060972.cif.'
_cod_database_code 7060971
_shelx_shelxl_version_number 2014/7
_chemical_oxdiff_formula 'C H N O'
_chemical_oxdiff_usercomment TPAPLCHO
_shelx_space_group_comment
;
The symmetry employed for this shelxl refinement is uniquely defined
by the following loop, which should always be used as a source of
symmetry information in preference to the above space-group names.
They are only intended as comments.
;
_reflns_odcompleteness_completeness 98.47
_reflns_odcompleteness_iscentric 1
_reflns_odcompleteness_theta 66.97
_olex2_refinement_description
;
1. Fixed Uiso
 At 1.2 times of:
  All C(H) groups
2.a Aromatic/amide H refined with riding coordinates:
 C25(H25), C24(H24), C2(H2), C22(H22), C5(H5), C3(H3), C6(H6), C9(H9),
 C19(H19), C21(H21), C11(H11), C10(H10), C13(H13), C15(H15), C12(H12), C31(H31),
  C27(H27), C18(H18), C29(H29), C17(H17), C28(H28), C16(H16)
;
_olex2_date_sample_data_collection 2018-05-03
_olex2_submission_special_instructions 'No special instructions were received'
_oxdiff_exptl_absorpt_empirical_details
;
Empirical correction (ABSPACK) includes:
- Absorption correction using spherical harmonics
- Frame scaling
;
_oxdiff_exptl_absorpt_empirical_full_max 1.337
_oxdiff_exptl_absorpt_empirical_full_min 0.707

loop_
_space_group_symop_operation_xyz
'x, y, z'
'-x, -y, -z'

loop_
_atom_site_label
_atom_site_type_symbol
_atom_site_fract_x
_atom_site_fract_y
_atom_site_fract_z
_atom_site_U_iso_or_equiv
_atom_site_adp_type
_atom_site_occupancy
_atom_site_site_symmetry_order
_atom_site_calc_flag
_atom_site_refinement_flags_posn
_atom_site_refinement_flags_adp
_atom_site_refinement_flags_occupancy
_atom_site_disorder_assembly
_atom_site_disorder_group
O32 O 0.24669(14) 0.23426(13) 0.35800(7) 0.0383(3) Uani 1 1 d . . . . .
N26 N -0.04185(15) 0.24831(12) 0.48385(7) 0.0244(2) Uani 1 1 d . . . . .
N7 N 1.01936(15) 0.27864(13) 0.84430(8) 0.0277(3) Uani 1 1 d . . . . .
C23 C 0.10618(17) 0.25598(15) 0.54014(8) 0.0230(3) Uani 1 1 d . . . . .
C4 C 0.55398(17) 0.27225(15) 0.70218(8) 0.0232(3) Uani 1 1 d . . . . .
C1 C 0.86433(17) 0.27459(15) 0.79741(8) 0.0240(3) Uani 1 1 d . . . . .
C20 C 0.39680(17) 0.26959(14) 0.64844(8) 0.0230(3) Uani 1 1 d . . . . .
C25 C 0.41327(18) 0.38672(15) 0.60251(8) 0.0246(3) Uani 1 1 d . . . . .
H25 H 0.5221 0.4705 0.6084 0.030 Uiso 1 1 calc R . . . .
C30 C -0.03812(19) 0.26117(14) 0.39845(8) 0.0261(3) Uani 1 1 d . . . . .
C8 C 1.04552(17) 0.14212(15) 0.86119(8) 0.0242(3) Uani 1 1 d . . . . .
C24 C 0.26999(18) 0.37961(15) 0.54838(8) 0.0248(3) Uani 1 1 d . . . . .
H24 H 0.2834 0.4575 0.5176 0.030 Uiso 1 1 calc R . . . .
C2 C 0.82538(18) 0.41252(15) 0.79908(8) 0.0256(3) Uani 1 1 d . . . . .
H2 H 0.9019 0.5065 0.8325 0.031 Uiso 1 1 calc R . . . .
C22 C 0.08379(17) 0.14157(14) 0.58759(8) 0.0238(3) Uani 1 1 d . . . . .
H22 H -0.0275 0.0611 0.5838 0.029 Uiso 1 1 calc R . . . .
C5 C 0.59224(18) 0.13487(15) 0.70162(8) 0.0253(3) Uani 1 1 d . . . . .
H5 H 0.5127 0.0404 0.6700 0.030 Uiso 1 1 calc R . . . .
C3 C 0.67496(17) 0.41093(15) 0.75177(8) 0.0245(3) Uani 1 1 d . . . . .
H3 H 0.6541 0.5044 0.7531 0.029 Uiso 1 1 calc R . . . .
C6 C 0.74466(18) 0.13531(15) 0.74659(8) 0.0259(3) Uani 1 1 d . . . . .
H6 H 0.7680 0.0424 0.7431 0.031 Uiso 1 1 calc R . . . .
C9 C 1.21845(18) 0.12891(16) 0.85604(8) 0.0269(3) Uani 1 1 d . . . . .
H9 H 1.3143 0.2087 0.8413 0.032 Uiso 1 1 calc R . . . .
C19 C 1.25747(18) 0.51006(16) 0.81507(9) 0.0285(3) Uani 1 1 d . . . . .
H19 H 1.2252 0.4734 0.7564 0.034 Uiso 1 1 calc R . . . .
C21 C 0.22901(18) 0.14832(14) 0.64071(8) 0.0241(3) Uani 1 1 d . . . . .
H21 H 0.2145 0.0707 0.6718 0.029 Uiso 1 1 calc R . . . .
C14 C 1.16449(17) 0.42477(15) 0.87320(9) 0.0258(3) Uani 1 1 d . . . . .
C11 C 1.10625(19) -0.12311(16) 0.89405(9) 0.0297(3) Uani 1 1 d . . . . .
H11 H 1.1260 -0.2117 0.9045 0.036 Uiso 1 1 calc R . . . .
C10 C 1.24844(18) -0.00253(17) 0.87275(9) 0.0293(3) Uani 1 1 d . . . . .
H10 H 1.3644 -0.0098 0.8696 0.035 Uiso 1 1 calc R . . . .
C13 C 0.90397(18) 0.02171(16) 0.88413(9) 0.0281(3) Uani 1 1 d . . . . .
H13 H 0.7886 0.0298 0.8891 0.034 Uiso 1 1 calc R . . . .
C15 C 1.21290(19) 0.48033(17) 0.96083(9) 0.0312(3) Uani 1 1 d . . . . .
H15 H 1.1505 0.4232 0.9998 0.037 Uiso 1 1 calc R . . . .
C12 C 0.93479(19) -0.11004(17) 0.89957(9) 0.0307(3) Uani 1 1 d . . . . .
H12 H 0.8391 -0.1905 0.9138 0.037 Uiso 1 1 calc R . . . .
C31 C 0.1039(2) 0.25378(16) 0.34219(9) 0.0314(3) Uani 1 1 d . . . . .
H31 H 0.0842 0.2654 0.2867 0.038 Uiso 1 1 calc R . . . .
C27 C -0.21250(19) 0.23450(16) 0.50867(10) 0.0307(3) Uani 1 1 d . . . . .
H27 H -0.2504 0.2245 0.5631 0.037 Uiso 1 1 calc R . . . .
C18 C 1.39914(19) 0.65065(17) 0.84497(10) 0.0323(3) Uani 1 1 d . . . . .
H18 H 1.4620 0.7077 0.8061 0.039 Uiso 1 1 calc R . . . .
C29 C -0.2109(2) 0.25489(15) 0.37199(10) 0.0318(3) Uani 1 1 d . . . . .
H29 H -0.2475 0.2612 0.3176 0.038 Uiso 1 1 calc R . . . .
C17 C 1.44725(18) 0.70628(17) 0.93252(11) 0.0339(3) Uani 1 1 d . . . . .
H17 H 1.5417 0.8005 0.9522 0.041 Uiso 1 1 calc R . . . .
C28 C -0.32014(19) 0.23757(16) 0.44086(10) 0.0331(3) Uani 1 1 d . . . . .
H28 H -0.4422 0.2296 0.4409 0.040 Uiso 1 1 calc R . . . .
C16 C 1.3543(2) 0.62105(18) 0.99035(10) 0.0356(3) Uani 1 1 d . . . . .
H16 H 1.3865 0.6579 1.0490 0.043 Uiso 1 1 calc R . . . .

loop_
_atom_site_aniso_label
_atom_site_aniso_U_11
_atom_site_aniso_U_22
_atom_site_aniso_U_33
_atom_site_aniso_U_23
_atom_site_aniso_U_13
_atom_site_aniso_U_12
O32 0.0342(6) 0.0434(6) 0.0333(5) 0.0028(5) 0.0053(4) 0.0109(5)
N26 0.0254(5) 0.0230(5) 0.0255(5) 0.0051(4) 0.0014(4) 0.0093(4)
N7 0.0251(5) 0.0244(5) 0.0325(6) 0.0065(5) -0.0036(5) 0.0066(4)
C23 0.0264(6) 0.0235(6) 0.0205(6) 0.0030(5) 0.0025(5) 0.0112(5)
C4 0.0220(6) 0.0249(6) 0.0226(6) 0.0061(5) 0.0044(5) 0.0072(5)
C1 0.0223(6) 0.0266(6) 0.0239(6) 0.0069(5) 0.0031(5) 0.0083(5)
C20 0.0256(6) 0.0222(6) 0.0208(6) 0.0027(5) 0.0031(5) 0.0087(5)
C25 0.0251(6) 0.0208(6) 0.0248(6) 0.0040(5) 0.0029(5) 0.0042(5)
C30 0.0320(7) 0.0195(6) 0.0257(6) 0.0063(5) -0.0025(5) 0.0067(5)
C8 0.0252(6) 0.0263(6) 0.0213(6) 0.0053(5) -0.0004(5) 0.0090(5)
C24 0.0312(7) 0.0209(6) 0.0229(6) 0.0062(5) 0.0038(5) 0.0089(5)
C2 0.0246(6) 0.0223(6) 0.0261(6) 0.0010(5) -0.0002(5) 0.0057(5)
C22 0.0238(6) 0.0219(6) 0.0235(6) 0.0044(5) 0.0030(5) 0.0053(5)
C5 0.0260(6) 0.0219(6) 0.0248(6) 0.0035(5) 0.0004(5) 0.0048(5)
C3 0.0254(6) 0.0217(6) 0.0271(6) 0.0049(5) 0.0034(5) 0.0092(5)
C6 0.0290(6) 0.0226(6) 0.0271(6) 0.0059(5) 0.0021(5) 0.0096(5)
C9 0.0241(6) 0.0291(7) 0.0254(6) 0.0057(5) 0.0017(5) 0.0067(5)
C19 0.0287(6) 0.0299(7) 0.0300(7) 0.0064(5) 0.0053(5) 0.0138(5)
C21 0.0280(6) 0.0218(6) 0.0232(6) 0.0070(5) 0.0031(5) 0.0081(5)
C14 0.0223(6) 0.0243(6) 0.0318(7) 0.0052(5) -0.0001(5) 0.0096(5)
C11 0.0335(7) 0.0283(7) 0.0300(7) 0.0065(5) 0.0006(5) 0.0138(6)
C10 0.0264(6) 0.0332(7) 0.0299(7) 0.0036(5) 0.0015(5) 0.0141(5)
C13 0.0248(6) 0.0334(7) 0.0286(6) 0.0093(5) 0.0033(5) 0.0117(5)
C15 0.0283(7) 0.0344(7) 0.0303(7) 0.0086(6) 0.0002(5) 0.0091(6)
C12 0.0290(7) 0.0311(7) 0.0322(7) 0.0112(6) 0.0039(5) 0.0081(5)
C31 0.0365(7) 0.0273(7) 0.0247(6) 0.0067(5) 0.0007(5) 0.0027(6)
C27 0.0289(7) 0.0308(7) 0.0334(7) 0.0044(6) 0.0049(5) 0.0129(5)
C18 0.0250(6) 0.0310(7) 0.0448(8) 0.0123(6) 0.0100(6) 0.0119(5)
C29 0.0372(7) 0.0227(6) 0.0348(7) 0.0053(5) -0.0093(6) 0.0098(5)
C17 0.0212(6) 0.0280(7) 0.0488(9) 0.0026(6) -0.0010(6) 0.0067(5)
C28 0.0278(7) 0.0262(7) 0.0443(8) 0.0004(6) -0.0044(6) 0.0122(5)
C16 0.0299(7) 0.0372(8) 0.0354(8) 0.0011(6) -0.0045(6) 0.0097(6)

loop_
_atom_type_symbol
_atom_type_description
_atom_type_scat_dispersion_real
_atom_type_scat_dispersion_imag
_atom_type_scat_source
C C 0.0181 0.0091 'International Tables Vol C Tables 4.2.6.8 and 6.1.1.4'
H H 0.0000 0.0000 'International Tables Vol C Tables 4.2.6.8 and 6.1.1.4'
N N 0.0311 0.0180 'International Tables Vol C Tables 4.2.6.8 and 6.1.1.4'
O O 0.0492 0.0322 'International Tables Vol C Tables 4.2.6.8 and 6.1.1.4'

loop_
_geom_angle_atom_site_label_1
_geom_angle_atom_site_label_2
_geom_angle_atom_site_label_3
_geom_angle
_geom_angle_site_symmetry_1
_geom_angle_site_symmetry_3
_geom_angle_publ_flag
C30 N26 C23 127.76(11) . . ?
C27 N26 C23 123.95(11) . . ?
C27 N26 C30 108.22(11) . . ?
C1 N7 C8 123.10(11) . . ?
C1 N7 C14 119.52(11) . . ?
C8 N7 C14 117.29(11) . . ?
C24 C23 N26 119.86(11) . . ?
C22 C23 N26 119.78(11) . . ?
C22 C23 C24 120.34(12) . . ?
C5 C4 C20 120.71(11) . . ?
C3 C4 C20 122.12(11) . . ?
C3 C4 C5 117.09(12) . . ?
N7 C1 C2 120.45(12) . . ?
C6 C1 N7 121.99(11) . . ?
C6 C1 C2 117.55(12) . . ?
C25 C20 C4 120.85(11) . . ?
C21 C20 C4 121.04(11) . . ?
C21 C20 C25 118.10(12) . . ?
C20 C25 H25 119.5 . . ?
C24 C25 C20 120.94(12) . . ?
C24 C25 H25 119.5 . . ?
N26 C30 C31 127.29(12) . . ?
N26 C30 C29 107.06(12) . . ?
C29 C30 C31 124.78(13) . . ?
C9 C8 N7 119.18(12) . . ?
C13 C8 N7 121.99(12) . . ?
C13 C8 C9 118.83(12) . . ?
C23 C24 H24 120.1 . . ?
C25 C24 C23 119.87(11) . . ?
C25 C24 H24 120.1 . . ?
C1 C2 H2 119.4 . . ?
C3 C2 C1 121.13(12) . . ?
C3 C2 H2 119.4 . . ?
C23 C22 H22 120.3 . . ?
C21 C22 C23 119.38(12) . . ?
C21 C22 H22 120.3 . . ?
C4 C5 H5 119.0 . . ?
C6 C5 C4 122.03(12) . . ?
C6 C5 H5 119.0 . . ?
C4 C3 H3 119.2 . . ?
C2 C3 C4 121.51(12) . . ?
C2 C3 H3 119.2 . . ?
C1 C6 H6 119.7 . . ?
C5 C6 C1 120.65(12) . . ?
C5 C6 H6 119.7 . . ?
C8 C9 H9 119.8 . . ?
C10 C9 C8 120.49(12) . . ?
C10 C9 H9 119.8 . . ?
C14 C19 H19 120.2 . . ?
C14 C19 C18 119.68(14) . . ?
C18 C19 H19 120.2 . . ?
C20 C21 H21 119.4 . . ?
C22 C21 C20 121.30(11) . . ?
C22 C21 H21 119.4 . . ?
C19 C14 N7 120.97(13) . . ?
C19 C14 C15 119.92(13) . . ?
C15 C14 N7 119.11(12) . . ?
C10 C11 H11 120.4 . . ?
C12 C11 H11 120.4 . . ?
C12 C11 C10 119.27(13) . . ?
C9 C10 H10 119.8 . . ?
C11 C10 C9 120.37(12) . . ?
C11 C10 H10 119.8 . . ?
C8 C13 H13 119.9 . . ?
C12 C13 C8 120.23(12) . . ?
C12 C13 H13 119.9 . . ?
C14 C15 H15 119.9 . . ?
C16 C15 C14 120.15(14) . . ?
C16 C15 H15 119.9 . . ?
C11 C12 C13 120.80(13) . . ?
C11 C12 H12 119.6 . . ?
C13 C12 H12 119.6 . . ?
O32 C31 C30 128.29(13) . . ?
O32 C31 H31 115.9 . . ?
C30 C31 H31 115.9 . . ?
N26 C27 H27 125.2 . . ?
N26 C27 C28 109.59(13) . . ?
C28 C27 H27 125.2 . . ?
C19 C18 H18 119.8 . . ?
C17 C18 C19 120.39(13) . . ?
C17 C18 H18 119.8 . . ?
C30 C29 H29 125.8 . . ?
C30 C29 C28 108.42(13) . . ?
C28 C29 H29 125.8 . . ?
C18 C17 H17 120.1 . . ?
C16 C17 C18 119.82(13) . . ?
C16 C17 H17 120.1 . . ?
C27 C28 C29 106.72(12) . . ?
C27 C28 H28 126.6 . . ?
C29 C28 H28 126.6 . . ?
C15 C16 H16 120.0 . . ?
C17 C16 C15 120.04(14) . . ?
C17 C16 H16 120.0 . . ?

loop_
_geom_bond_atom_site_label_1
_geom_bond_atom_site_label_2
_geom_bond_distance
_geom_bond_site_symmetry_2
_geom_bond_publ_flag
O32 C31 1.2190(19) . ?
N26 C23 1.4319(16) . ?
N26 C30 1.3885(17) . ?
N26 C27 1.3625(18) . ?
N7 C1 1.4036(16) . ?
N7 C8 1.4227(17) . ?
N7 C14 1.4337(17) . ?
C23 C24 1.3888(19) . ?
C23 C22 1.3878(18) . ?
C4 C20 1.4820(17) . ?
C4 C5 1.4001(18) . ?
C4 C3 1.3957(19) . ?
C1 C2 1.4049(18) . ?
C1 C6 1.4028(19) . ?
C20 C25 1.3991(18) . ?
C20 C21 1.3991(18) . ?
C25 H25 0.9300 . ?
C25 C24 1.3837(18) . ?
C30 C31 1.439(2) . ?
C30 C29 1.3889(19) . ?
C8 C9 1.3955(18) . ?
C8 C13 1.3955(19) . ?
C24 H24 0.9300 . ?
C2 H2 0.9300 . ?
C2 C3 1.3852(18) . ?
C22 H22 0.9300 . ?
C22 C21 1.3871(18) . ?
C5 H5 0.9300 . ?
C5 C6 1.3830(18) . ?
C3 H3 0.9300 . ?
C6 H6 0.9300 . ?
C9 H9 0.9300 . ?
C9 C10 1.3891(19) . ?
C19 H19 0.9300 . ?
C19 C14 1.388(2) . ?
C19 C18 1.392(2) . ?
C21 H21 0.9300 . ?
C14 C15 1.391(2) . ?
C11 H11 0.9300 . ?
C11 C10 1.388(2) . ?
C11 C12 1.384(2) . ?
C10 H10 0.9300 . ?
C13 H13 0.9300 . ?
C13 C12 1.3876(19) . ?
C15 H15 0.9300 . ?
C15 C16 1.390(2) . ?
C12 H12 0.9300 . ?
C31 H31 0.9300 . ?
C27 H27 0.9300 . ?
C27 C28 1.375(2) . ?
C18 H18 0.9300 . ?
C18 C17 1.389(2) . ?
C29 H29 0.9300 . ?
C29 C28 1.394(2) . ?
C17 H17 0.9300 . ?
C17 C16 1.384(2) . ?
C28 H28 0.9300 . ?
C16 H16 0.9300 . ?

loop_
_geom_torsion_atom_site_label_1
_geom_torsion_atom_site_label_2
_geom_torsion_atom_site_label_3
_geom_torsion_atom_site_label_4
_geom_torsion
_geom_torsion_site_symmetry_1
_geom_torsion_site_symmetry_2
_geom_torsion_site_symmetry_3
_geom_torsion_site_symmetry_4
_geom_torsion_publ_flag
N26 C23 C24 C25 -179.75(11) . . . . ?
N26 C23 C22 C21 178.79(11) . . . . ?
N26 C30 C31 O32 0.4(2) . . . . ?
N26 C30 C29 C28 -0.25(15) . . . . ?
N26 C27 C28 C29 -0.36(16) . . . . ?
N7 C1 C2 C3 178.68(12) . . . . ?
N7 C1 C6 C5 179.52(12) . . . . ?
N7 C8 C9 C10 179.57(12) . . . . ?
N7 C8 C13 C12 179.60(12) . . . . ?
N7 C14 C15 C16 179.41(12) . . . . ?
C23 N26 C30 C31 13.5(2) . . . . ?
C23 N26 C30 C29 -176.86(11) . . . . ?
C23 N26 C27 C28 177.24(11) . . . . ?
C23 C22 C21 C20 1.02(19) . . . . ?
C4 C20 C25 C24 176.19(11) . . . . ?
C4 C20 C21 C22 -177.17(11) . . . . ?
C4 C5 C6 C1 2.3(2) . . . . ?
C1 N7 C8 C9 139.53(13) . . . . ?
C1 N7 C8 C13 -41.51(19) . . . . ?
C1 N7 C14 C19 -60.59(17) . . . . ?
C1 N7 C14 C15 119.95(14) . . . . ?
C1 C2 C3 C4 1.5(2) . . . . ?
C20 C4 C5 C6 175.62(12) . . . . ?
C20 C4 C3 C2 -177.43(11) . . . . ?
C20 C25 C24 C23 0.94(19) . . . . ?
C25 C20 C21 C22 1.49(19) . . . . ?
C30 N26 C23 C24 50.60(18) . . . . ?
C30 N26 C23 C22 -130.80(13) . . . . ?
C30 N26 C27 C28 0.21(15) . . . . ?
C30 C29 C28 C27 0.38(16) . . . . ?
C8 N7 C1 C2 165.45(12) . . . . ?
C8 N7 C1 C6 -15.48(19) . . . . ?
C8 N7 C14 C19 116.09(14) . . . . ?
C8 N7 C14 C15 -63.37(17) . . . . ?
C8 C9 C10 C11 0.6(2) . . . . ?
C8 C13 C12 C11 1.2(2) . . . . ?
C24 C23 C22 C21 -2.62(18) . . . . ?
C2 C1 C6 C5 -1.39(19) . . . . ?
C22 C23 C24 C25 1.66(19) . . . . ?
C5 C4 C20 C25 -137.28(13) . . . . ?
C5 C4 C20 C21 41.34(17) . . . . ?
C5 C4 C3 C2 -0.63(19) . . . . ?
C3 C4 C20 C25 39.40(18) . . . . ?
C3 C4 C20 C21 -141.97(13) . . . . ?
C3 C4 C5 C6 -1.22(19) . . . . ?
C6 C1 C2 C3 -0.43(19) . . . . ?
C9 C8 C13 C12 -1.4(2) . . . . ?
C19 C14 C15 C16 -0.1(2) . . . . ?
C19 C18 C17 C16 0.3(2) . . . . ?
C21 C20 C25 C24 -2.48(19) . . . . ?
C14 N7 C1 C2 -18.07(18) . . . . ?
C14 N7 C1 C6 160.99(12) . . . . ?
C14 N7 C8 C9 -37.02(18) . . . . ?
C14 N7 C8 C13 141.94(13) . . . . ?
C14 C19 C18 C17 -0.3(2) . . . . ?
C14 C15 C16 C17 0.0(2) . . . . ?
C10 C11 C12 C13 0.0(2) . . . . ?
C13 C8 C9 C10 0.6(2) . . . . ?
C12 C11 C10 C9 -0.8(2) . . . . ?
C31 C30 C29 C28 169.71(13) . . . . ?
C27 N26 C23 C24 -125.83(14) . . . . ?
C27 N26 C23 C22 52.77(17) . . . . ?
C27 N26 C30 C31 -169.60(13) . . . . ?
C27 N26 C30 C29 0.03(14) . . . . ?
C18 C19 C14 N7 -179.27(12) . . . . ?
C18 C19 C14 C15 0.2(2) . . . . ?
C18 C17 C16 C15 -0.2(2) . . . . ?
C29 C30 C31 O32 -167.51(14) . . . . ?
